data_4027598
loop_
_publ_author_name
'Debkumar Nandi'
'Yang-Ming Jhou'
'Jhen-Yi Lee'
'Bing-Chiuan Kuo'
'Chien-Yu Liu'
'Pei-Wen Huang'
'Hon Man Lee'

_publ_section_title
;
 Pd(0)-Catalyzed Decarboxylative Coupling and Tandem C-H
 Arylation/Decarboxylation for the Synthesis of Heteroaromatic Biaryls
;
_journal_name_full 'Journal of Organic Chemistry'
_journal_page_first 9384
_journal_page_last 9390
_journal_paper_doi 10.1021/jo3015837
_journal_volume 77
_journal_year 2012
_chemical_formula_moiety 'C19 H15 N'
_chemical_formula_sum 'C19 H15 N'
_chemical_formula_weight 257.32
_space_group_IT_number 14
_symmetry_cell_setting monoclinic
_symmetry_Int_Tables_number 14
_symmetry_space_group_name_Hall '-P 2ybc'
_symmetry_space_group_name_H-M 'P 1 21/c 1'
_atom_sites_solution_hydrogens geom
_atom_sites_solution_primary direct
_atom_sites_solution_secondary difmap
_audit_creation_method SHELXL-97
_cell_angle_alpha 90.00
_cell_angle_beta 97.6520(10)
_cell_angle_gamma 90.00
_cell_formula_units_Z 4
_cell_length_a 10.3353(2)
_cell_length_b 19.1288(4)
_cell_length_c 7.04640(10)
_cell_measurement_reflns_used 5433
_cell_measurement_temperature 150(2)
_cell_measurement_theta_max 28.6
_cell_measurement_theta_min 2.4
_cell_volume 1380.68(4)
_computing_cell_refinement 'SAINT (Bruker, 2007)'
_computing_data_collection 'APEX2 (Bruker, 2007)'
_computing_data_reduction 'SAINT (Bruker, 2007)'
_computing_molecular_graphics 'SHELXTL (Sheldrick, 2008)'
_computing_publication_material 'DIAMOND (Brandenburg, 2006)'
_computing_structure_refinement 'SHELXTL (Sheldrick, 2008)'
_computing_structure_solution 'SHELXTL (Sheldrick, 2008)'
_diffrn_ambient_temperature 150(2)
_diffrn_measured_fraction_theta_full 0.999
_diffrn_measured_fraction_theta_max 0.999
_diffrn_measurement_device_type 'Bruker SMART APEXII'
_diffrn_measurement_method \w
_diffrn_radiation_monochromator graphite
_diffrn_radiation_probe x-ray
_diffrn_radiation_type MoK\a
_diffrn_radiation_wavelength 0.71073
_diffrn_reflns_av_R_equivalents 0.0250
_diffrn_reflns_av_sigmaI/netI 0.0230
_diffrn_reflns_limit_h_max 13
_diffrn_reflns_limit_h_min -13
_diffrn_reflns_limit_k_max 25
_diffrn_reflns_limit_k_min -25
_diffrn_reflns_limit_l_max 9
_diffrn_reflns_limit_l_min -8
_diffrn_reflns_number 15494
_diffrn_reflns_theta_full 28.68
_diffrn_reflns_theta_max 28.68
_diffrn_reflns_theta_min 1.99
_diffrn_source 'fine-focus sealed tube'
_diffrn_standards_decay_% 0
_diffrn_standards_interval_count 0
_diffrn_standards_interval_time 0
_diffrn_standards_number 0
_exptl_absorpt_coefficient_mu 0.072
_exptl_absorpt_correction_T_max 0.9922
_exptl_absorpt_correction_T_min 0.9851
_exptl_absorpt_correction_type multi-scan
_exptl_absorpt_process_details 'SADABS (Sheldrick, 2003)'
_exptl_crystal_density_diffrn 1.238
_exptl_crystal_F_000 544
_exptl_crystal_size_max 0.21
_exptl_crystal_size_mid 0.16
_exptl_crystal_size_min 0.11
_refine_diff_density_max 0.459
_refine_diff_density_min -0.373
_refine_diff_density_rms 0.045
_refine_ls_extinction_method none
_refine_ls_goodness_of_fit_ref 1.150
_refine_ls_hydrogen_treatment constr
_refine_ls_matrix_type full
_refine_ls_number_parameters 181
_refine_ls_number_reflns 3550
_refine_ls_number_restraints 0
_refine_ls_restrained_S_all 1.150
_refine_ls_R_factor_all 0.0599
_refine_ls_R_factor_gt 0.0480
_refine_ls_shift/su_max 0.000
_refine_ls_shift/su_mean 0.000
_refine_ls_structure_factor_coef Fsqd
_refine_ls_weighting_details 'calc w=1/[\s^2^(Fo^2^)+(0.0576P)^2^+0.4040P] where P=(Fo^2^+2Fc^2^)/3'
_refine_ls_weighting_scheme calc
_refine_ls_wR_factor_gt 0.1264
_refine_ls_wR_factor_ref 0.1336
_reflns_number_gt 2824
_reflns_number_total 3550
_reflns_threshold_expression I>2\s
_cod_data_source_file jo3015837_si_005.cif
_cod_data_source_block dkn025
_cod_original_sg_symbol_H-M 'P 21/c'
_cod_database_code 4027598

loop_
_symmetry_equiv_pos_as_xyz
'x, y, z'
'-x, y+1/2, -z+1/2'
'-x, -y, -z'
'x, -y-1/2, z-1/2'

loop_
_atom_site_label
_atom_site_type_symbol
_atom_site_fract_x
_atom_site_fract_y
_atom_site_fract_z
_atom_site_U_iso_or_equiv
_atom_site_adp_type
_atom_site_occupancy
_atom_site_symmetry_multiplicity
_atom_site_calc_flag
_atom_site_refinement_flags
C1 C 0.65971(14) -0.15854(7) 0.07664(19) 0.0280(3) Uani 1 1 d .
H1 H 0.6073 -0.1869 0.1466 0.034 Uiso 1 1 calc R
C2 C 0.72080(14) -0.18709(7) -0.0682(2) 0.0301(3) Uani 1 1 d .
H2 H 0.7122 -0.2357 -0.0948 0.036 Uiso 1 1 calc R
C3 C 0.79513(14) -0.14557(8) -0.1761(2) 0.0320(3) Uani 1 1 d .
H3 H 0.8353 -0.1664 -0.2757 0.038 Uiso 1 1 calc R
C4 C 0.81138(14) -0.07476(8) -0.1408(2) 0.0305(3) Uani 1 1 d .
H4 H 0.8604 -0.0464 -0.2160 0.037 Uiso 1 1 calc R
C5 C 0.75290(12) -0.04654(7) 0.00974(18) 0.0241(3) Uani 1 1 d .
C6 C 0.67587(12) -0.08727(7) 0.11907(18) 0.0235(3) Uani 1 1 d .
C7 C 0.63284(13) -0.04178(7) 0.25823(18) 0.0252(3) Uani 1 1 d .
H7 H 0.5783 -0.0541 0.3514 0.030 Uiso 1 1 calc R
C8 C 0.68445(12) 0.02293(7) 0.23296(17) 0.0224(3) Uani 1 1 d .
C9 C 0.80913(17) 0.08041(8) -0.0110(2) 0.0365(4) Uani 1 1 d .
H9A H 0.8572 0.0642 -0.1134 0.055 Uiso 1 1 calc R
H9B H 0.8680 0.1069 0.0833 0.055 Uiso 1 1 calc R
H9C H 0.7368 0.1105 -0.0654 0.055 Uiso 1 1 calc R
C10 C 0.67229(12) 0.08718(6) 0.34542(17) 0.0222(3) Uani 1 1 d .
C11 C 0.55079(13) 0.11585(7) 0.35099(19) 0.0268(3) Uani 1 1 d .
H11 H 0.4764 0.0947 0.2801 0.032 Uiso 1 1 calc R
C12 C 0.53513(14) 0.17620(7) 0.4605(2) 0.0309(3) Uani 1 1 d .
H12 H 0.4503 0.1948 0.4640 0.037 Uiso 1 1 calc R
C13 C 0.64070(15) 0.20817(7) 0.56151(19) 0.0311(3) Uani 1 1 d .
H13 H 0.6290 0.2496 0.6314 0.037 Uiso 1 1 calc R
C14 C 0.76750(13) 0.17998(7) 0.56288(18) 0.0258(3) Uani 1 1 d .
C15 C 0.78431(12) 0.11819(6) 0.45558(17) 0.0225(3) Uani 1 1 d .
C16 C 0.91065(13) 0.08820(7) 0.46846(19) 0.0268(3) Uani 1 1 d .
H16 H 0.9231 0.0467 0.3991 0.032 Uiso 1 1 calc R
C17 C 1.01498(14) 0.11805(8) 0.5791(2) 0.0326(3) Uani 1 1 d .
H17 H 1.0987 0.0969 0.5870 0.039 Uiso 1 1 calc R
C18 C 0.99891(15) 0.18011(8) 0.6814(2) 0.0356(3) Uani 1 1 d .
H18 H 1.0719 0.2010 0.7565 0.043 Uiso 1 1 calc R
C19 C 0.87853(16) 0.21029(7) 0.6728(2) 0.0328(3) Uani 1 1 d .
H19 H 0.8689 0.2523 0.7414 0.039 Uiso 1 1 calc R
N1 N 0.75774(11) 0.02062(6) 0.08178(15) 0.0248(2) Uani 1 1 d .

loop_
_atom_site_aniso_label
_atom_site_aniso_U_11
_atom_site_aniso_U_22
_atom_site_aniso_U_33
_atom_site_aniso_U_23
_atom_site_aniso_U_13
_atom_site_aniso_U_12
C1 0.0331(7) 0.0232(6) 0.0267(7) 0.0012(5) 0.0005(5) -0.0028(5)
C2 0.0362(7) 0.0214(6) 0.0310(7) -0.0042(5) -0.0018(6) 0.0006(5)
C3 0.0351(7) 0.0299(7) 0.0314(7) -0.0079(6) 0.0057(6) 0.0025(6)
C4 0.0338(7) 0.0299(7) 0.0294(7) -0.0033(6) 0.0099(6) -0.0034(5)
C5 0.0266(6) 0.0225(6) 0.0229(6) -0.0019(5) 0.0017(5) -0.0012(5)
C6 0.0252(6) 0.0226(6) 0.0222(6) 0.0002(5) 0.0010(5) -0.0008(5)
C7 0.0293(6) 0.0242(6) 0.0229(6) 0.0000(5) 0.0058(5) -0.0023(5)
C8 0.0249(6) 0.0227(6) 0.0194(6) 0.0006(5) 0.0021(4) 0.0005(5)
C9 0.0548(9) 0.0263(7) 0.0310(7) 0.0010(6) 0.0160(7) -0.0102(6)
C10 0.0289(6) 0.0196(6) 0.0185(6) 0.0020(4) 0.0043(5) 0.0006(5)
C11 0.0292(6) 0.0260(6) 0.0250(6) 0.0035(5) 0.0036(5) 0.0026(5)
C12 0.0360(7) 0.0291(7) 0.0291(7) 0.0042(5) 0.0100(6) 0.0103(6)
C13 0.0480(8) 0.0222(6) 0.0246(7) 0.0004(5) 0.0107(6) 0.0071(6)
C14 0.0391(7) 0.0213(6) 0.0178(6) 0.0016(5) 0.0065(5) -0.0006(5)
C15 0.0305(6) 0.0197(6) 0.0177(6) 0.0026(4) 0.0051(5) 0.0000(5)
C16 0.0300(7) 0.0263(6) 0.0243(6) -0.0009(5) 0.0043(5) 0.0000(5)
C17 0.0294(7) 0.0390(8) 0.0288(7) 0.0017(6) 0.0021(5) -0.0020(6)
C18 0.0404(8) 0.0377(8) 0.0272(7) -0.0018(6) -0.0010(6) -0.0122(6)
C19 0.0506(9) 0.0252(7) 0.0227(7) -0.0022(5) 0.0044(6) -0.0067(6)
N1 0.0316(6) 0.0206(5) 0.0233(5) -0.0011(4) 0.0075(4) -0.0036(4)

loop_
_atom_type_symbol
_atom_type_description
_atom_type_scat_dispersion_real
_atom_type_scat_dispersion_imag
_atom_type_scat_source
C C 0.0033 0.0016 'International Tables Vol C Tables 4.2.6.8 and 6.1.1.4'
H H 0.0000 0.0000 'International Tables Vol C Tables 4.2.6.8 and 6.1.1.4'
N N 0.0061 0.0033 'International Tables Vol C Tables 4.2.6.8 and 6.1.1.4'

loop_
_geom_angle_atom_site_label_1
_geom_angle_atom_site_label_2
_geom_angle_atom_site_label_3
_geom_angle
C2 C1 C6 119.27(13)
C2 C1 H1 120.4
C6 C1 H1 120.4
C1 C2 C3 121.01(13)
C1 C2 H2 119.5
C3 C2 H2 119.5
C4 C3 C2 121.41(13)
C4 C3 H3 119.3
C2 C3 H3 119.3
C3 C4 C5 117.39(13)
C3 C4 H4 121.3
C5 C4 H4 121.3
N1 C5 C4 129.84(12)
N1 C5 C6 107.95(11)
C4 C5 C6 122.20(12)
C1 C6 C5 118.68(12)
C1 C6 C7 134.55(12)
C5 C6 C7 106.76(11)
C8 C7 C6 107.45(11)
C8 C7 H7 126.3
C6 C7 H7 126.3
C7 C8 N1 109.46(11)
C7 C8 C10 128.34(12)
N1 C8 C10 122.18(11)
N1 C9 H9A 109.5
N1 C9 H9B 109.5
H9A C9 H9B 109.5
N1 C9 H9C 109.5
H9A C9 H9C 109.5
H9B C9 H9C 109.5
C11 C10 C15 119.60(12)
C11 C10 C8 119.37(12)
C15 C10 C8 120.97(11)
C10 C11 C12 120.92(13)
C10 C11 H11 119.5
C12 C11 H11 119.5
C13 C12 C11 120.67(13)
C13 C12 H12 119.7
C11 C12 H12 119.7
C12 C13 C14 120.50(13)
C12 C13 H13 119.8
C14 C13 H13 119.8
C13 C14 C19 121.89(13)
C13 C14 C15 119.35(12)
C19 C14 C15 118.74(12)
C16 C15 C14 118.53(12)
C16 C15 C10 122.52(12)
C14 C15 C10 118.90(12)
C17 C16 C15 121.10(13)
C17 C16 H16 119.4
C15 C16 H16 119.4
C16 C17 C18 120.34(13)
C16 C17 H17 119.8
C18 C17 H17 119.8
C19 C18 C17 120.10(13)
C19 C18 H18 119.9
C17 C18 H18 119.9
C18 C19 C14 121.15(13)
C18 C19 H19 119.4
C14 C19 H19 119.4
C5 N1 C8 108.37(10)
C5 N1 C9 124.41(11)
C8 N1 C9 126.17(11)

loop_
_geom_bond_atom_site_label_1
_geom_bond_atom_site_label_2
_geom_bond_distance
C1 C2 1.382(2)
C1 C6 1.4009(18)
C1 H1 0.9500
C2 C3 1.398(2)
C2 H2 0.9500
C3 C4 1.383(2)
C3 H3 0.9500
C4 C5 1.3975(18)
C4 H4 0.9500
C5 N1 1.3799(16)
C5 C6 1.4133(18)
C6 C7 1.4257(18)
C7 C8 1.3687(17)
C7 H7 0.9500
C8 N1 1.3876(16)
C8 C10 1.4768(17)
C9 N1 1.4524(17)
C9 H9A 0.9800
C9 H9B 0.9800
C9 H9C 0.9800
C10 C11 1.3757(18)
C10 C15 1.4337(17)
C11 C12 1.4097(19)
C11 H11 0.9500
C12 C13 1.365(2)
C12 H12 0.9500
C13 C14 1.416(2)
C13 H13 0.9500
C14 C19 1.4198(19)
C14 C15 1.4261(17)
C15 C16 1.4180(18)
C16 C17 1.3685(19)
C16 H16 0.9500
C17 C18 1.410(2)
C17 H17 0.9500
C18 C19 1.365(2)
C18 H18 0.9500
C19 H19 0.9500

loop_
_cod_related_entry_id
_cod_related_entry_database
_cod_related_entry_code
1 ChemSpider 30659546
